data_1570905
loop_
_publ_author_name
'Bortolamiol, Enrica'
'Botter, Eleonora'
'Cavarzerani, Enrico'
'Mauceri, Matteo'
'Demitri, Nicola'
'Rizzolio, Flavio'
'Visentin, Fabiano'
'Scattolin, Thomas'

_publ_section_title
;
 Rational Design of Palladium(II) Indenyl and Allyl Complexes Bearing
 Phosphine and Isocyanide Ancillary Ligands with Promising Antitumor
 Activity.
;
_journal_issue 2
_journal_name_full 'Molecules (Basel, Switzerland)'
_journal_page_first 345
_journal_paper_doi 10.3390/molecules29020345
_journal_volume 29
_journal_year 2024
_chemical_formula_moiety 'C32 H28 F3 N P Pd, ClO4'
_chemical_formula_sum 'C32 H28 Cl F3 N O4 P Pd'
_chemical_formula_weight 720.37
_space_group_crystal_system monoclinic
_space_group_IT_number 14
_space_group_name_Hall '-P 2ybc'
_space_group_name_H-M_alt 'P 1 21/c 1'
_atom_sites_solution_hydrogens geom
_atom_sites_solution_primary direct
_atom_sites_solution_secondary difmap
_audit_creation_method SHELXL-2018/3
_cell_angle_alpha 90
_cell_angle_beta 95.65(3)
_cell_angle_gamma 90
_cell_formula_units_Z 4
_cell_length_a 15.006(3)
_cell_length_b 10.701(2)
_cell_length_c 18.944(4)
_cell_measurement_reflns_used 54177
_cell_measurement_temperature 100(2)
_cell_measurement_theta_max 31.096
_cell_measurement_theta_min 1.189
_cell_volume 3027.2(11)
_computing_cell_refinement 'XDS (Kabsch, 2010)'
_computing_data_collection 'Elettra XRD2 Data Collection SW'
_computing_data_reduction 'XDS (Kabsch, 2010)'
_computing_molecular_graphics 'Ortep3 for Windows - Coot'
_computing_publication_material 'enCIFer - publCIF'
_computing_structure_refinement 'SHELXL-2018/3 (Sheldrick, 2015)'
_computing_structure_solution 'SHELXT (Sheldrick, 2015)'
_diffrn_ambient_temperature 100(2)
_diffrn_measured_fraction_theta_full 0.995
_diffrn_measured_fraction_theta_max 0.897
_diffrn_measurement_device_type
;
'Arinax MD2s Goniometer, Pilatus 6M detector'
;
_diffrn_measurement_method 'Rotating crystal'
_diffrn_radiation_type Synchrotron
_diffrn_radiation_wavelength 0.620
_diffrn_reflns_av_R_equivalents 0.0409
_diffrn_reflns_av_unetI/netI 0.0296
_diffrn_reflns_Laue_measured_fraction_full 0.995
_diffrn_reflns_Laue_measured_fraction_max 0.897
_diffrn_reflns_limit_h_max 25
_diffrn_reflns_limit_h_min -24
_diffrn_reflns_limit_k_max 17
_diffrn_reflns_limit_k_min -17
_diffrn_reflns_limit_l_max 29
_diffrn_reflns_limit_l_min -28
_diffrn_reflns_number 66652
_diffrn_reflns_point_group_measured_fraction_full 0.995
_diffrn_reflns_point_group_measured_fraction_max 0.897
_diffrn_reflns_theta_full 21.835
_diffrn_reflns_theta_max 31.096
_diffrn_reflns_theta_min 1.189
_diffrn_source 'Elettra Synchrotron - XRD2 BL'
_diffrn_standards_decay_% 0
_diffrn_standards_interval_count 0
_diffrn_standards_number 0
_exptl_absorpt_coefficient_mu 0.556
_exptl_absorpt_correction_type none
_exptl_crystal_colour Red
_exptl_crystal_density_diffrn 1.581
_exptl_crystal_description 'Thick blocks'
_exptl_crystal_F_000 1456
_exptl_crystal_size_max 0.100
_exptl_crystal_size_mid 0.050
_exptl_crystal_size_min 0.020
_refine_diff_density_max 0.673
_refine_diff_density_min -1.088
_refine_diff_density_rms 0.134
_refine_ls_extinction_coef 0.0712(10)
_refine_ls_extinction_expression Fc^*^=kFc[1+0.001xFc^2^\l^3^/sin(2\q)]^-1/4^
_refine_ls_extinction_method 'SHELXL-2018/3 (Sheldrick 2018)'
_refine_ls_goodness_of_fit_ref 1.076
_refine_ls_hydrogen_treatment constr
_refine_ls_matrix_type full
_refine_ls_number_parameters 392
_refine_ls_number_reflns 13152
_refine_ls_number_restraints 0
_refine_ls_restrained_S_all 1.076
_refine_ls_R_factor_all 0.0267
_refine_ls_R_factor_gt 0.0262
_refine_ls_shift/su_max 0.006
_refine_ls_shift/su_mean 0.000
_refine_ls_structure_factor_coef Fsqd
_refine_ls_weighting_details 'w=1/[\s^2^(Fo^2^)+(0.0326P)^2^+1.0493P] where P=(Fo^2^+2Fc^2^)/3'
_refine_ls_weighting_scheme calc
_refine_ls_wR_factor_gt 0.0685
_refine_ls_wR_factor_ref 0.0690
_reflns_Friedel_coverage 0.000
_reflns_number_gt 12859
_reflns_number_total 13152
_reflns_threshold_expression 'I > 2\s(I)'
_cod_data_source_file EB43.cif
_cod_data_source_block EB43
_cod_original_sg_symbol_H-M 'P 21/c'
_cod_database_code 1570905
_shelx_shelxl_version_number 2018/3
_shelx_space_group_comment
;
The symmetry employed for this shelxl refinement is uniquely defined
by the following loop, which should always be used as a source of
symmetry information in preference to the above space-group names.
They are only intended as comments.
;
_shelx_estimated_absorpt_t_min 0.947
_shelx_estimated_absorpt_t_max 0.989

loop_
_space_group_symop_operation_xyz
'x, y, z'
'-x, y+1/2, -z+1/2'
'-x, -y, -z'
'x, -y-1/2, z-1/2'

loop_
_atom_site_label
_atom_site_type_symbol
_atom_site_fract_x
_atom_site_fract_y
_atom_site_fract_z
_atom_site_U_iso_or_equiv
_atom_site_adp_type
_atom_site_occupancy
_atom_site_site_symmetry_order
_atom_site_calc_flag
_atom_site_refinement_flags_posn
_atom_site_refinement_flags_adp
_atom_site_refinement_flags_occupancy
_atom_site_disorder_assembly
_atom_site_disorder_group
O4_5 O 0.74692(9) -0.01350(10) 0.83308(6) 0.0467(3) Uani 1 1 d . . . . .
Cl_5 Cl 0.77477(2) 0.03730(2) 0.76863(2) 0.02299(5) Uani 1 1 d . . . . .
O1_5 O 0.79094(7) 0.16888(8) 0.77719(5) 0.03439(19) Uani 1 1 d . . . . .
O2_5 O 0.70588(9) 0.01574(12) 0.71229(7) 0.0521(3) Uani 1 1 d . . . . .
O3_5 O 0.85413(8) -0.02549(11) 0.75213(8) 0.0538(3) Uani 1 1 d . . . . .
Pd_1 Pd 0.75191(2) 0.38618(2) 0.56691(2) 0.01436(3) Uani 1 1 d . . . . .
FA_4 F 0.43148(6) 0.88479(8) 0.53417(5) 0.03741(19) Uani 1 1 d . . . . .
FB_4 F 1.06349(4) 0.90333(7) 0.57063(4) 0.02471(12) Uani 1 1 d . . . . .
FC_4 F 0.76072(5) 0.55735(7) 0.93033(3) 0.02639(13) Uani 1 1 d . . . . .
C18_4 C 0.75058(6) 0.68332(8) 0.75324(4) 0.01657(13) Uani 1 1 d . . . . .
H18_4 H 0.743863 0.761634 0.729702 0.020 Uiso 1 1 calc R U . . .
C17_4 C 0.75322(6) 0.67809(8) 0.82660(5) 0.01749(13) Uani 1 1 d . . . . .
H17_4 H 0.749333 0.752076 0.853848 0.021 Uiso 1 1 calc R U . . .
C16_4 C 0.76168(6) 0.56229(9) 0.85901(4) 0.01783(14) Uani 1 1 d . . . . .
C15_4 C 0.77068(7) 0.45274(8) 0.82226(5) 0.02012(15) Uani 1 1 d . . . . .
H15_4 H 0.777573 0.374969 0.846370 0.024 Uiso 1 1 calc R U . . .
C14_4 C 0.76940(6) 0.45918(8) 0.74872(5) 0.01779(14) Uani 1 1 d . . . . .
H14_4 H 0.776510 0.385083 0.722225 0.021 Uiso 1 1 calc R U . . .
C13_4 C 0.75776(5) 0.57363(7) 0.71361(4) 0.01407(12) Uani 1 1 d . . . . .
P_4 P 0.75485(2) 0.58035(2) 0.61769(2) 0.01346(4) Uani 1 1 d . . . . .
C7_4 C 0.85042(6) 0.67706(8) 0.60271(4) 0.01548(13) Uani 1 1 d . . . . .
C8_4 C 0.85249(6) 0.74254(9) 0.53885(5) 0.01905(14) Uani 1 1 d . . . . .
H8_4 H 0.803924 0.734962 0.502956 0.023 Uiso 1 1 calc R U . . .
C9_4 C 0.92484(6) 0.81846(9) 0.52747(5) 0.01992(15) Uani 1 1 d . . . . .
H9_4 H 0.926158 0.863918 0.484511 0.024 Uiso 1 1 calc R U . . .
C10_4 C 0.99473(6) 0.82588(9) 0.58043(5) 0.01871(14) Uani 1 1 d . . . . .
C11_4 C 0.99736(6) 0.75868(11) 0.64280(5) 0.02322(17) Uani 1 1 d . . . . .
H11_4 H 1.047727 0.763174 0.677266 0.028 Uiso 1 1 calc R U . . .
C12_4 C 0.92387(6) 0.68408(10) 0.65363(5) 0.02057(15) Uani 1 1 d . . . . .
H12_4 H 0.923819 0.637388 0.696280 0.025 Uiso 1 1 calc R U . . .
C1_4 C 0.65779(6) 0.67613(8) 0.58914(4) 0.01592(13) Uani 1 1 d . . . . .
C2_4 C 0.57678(7) 0.61785(9) 0.56596(5) 0.02075(16) Uani 1 1 d . . . . .
H2_4 H 0.574287 0.529304 0.562726 0.025 Uiso 1 1 calc R U . . .
C3_4 C 0.49971(7) 0.68770(11) 0.54755(6) 0.02533(18) Uani 1 1 d . . . . .
H3_4 H 0.444366 0.648168 0.532598 0.030 Uiso 1 1 calc R U . . .
C4_4 C 0.50626(7) 0.81639(10) 0.55172(6) 0.02494(18) Uani 1 1 d . . . . .
C5_4 C 0.58496(8) 0.87756(9) 0.57341(6) 0.02483(18) Uani 1 1 d . . . . .
H5_4 H 0.587110 0.966241 0.575212 0.030 Uiso 1 1 calc R U . . .
C6_4 C 0.66114(6) 0.80685(9) 0.59260(5) 0.02029(15) Uani 1 1 d . . . . .
H6_4 H 0.715883 0.847399 0.608186 0.024 Uiso 1 1 calc R U . . .
C4_3 C 0.98567(7) 0.36457(11) 0.60691(6) 0.02460(17) Uani 1 1 d . . . . .
H4_3 H 1.014153 0.443835 0.606721 0.030 Uiso 1 1 calc R U . . .
C5_3 C 1.01559(7) 0.27326(12) 0.65585(6) 0.02733(19) Uani 1 1 d . . . . .
H5_3 H 1.065870 0.290122 0.688978 0.033 Uiso 1 1 calc R U . . .
C6_3 C 0.97319(8) 0.15734(11) 0.65726(6) 0.02675(19) Uani 1 1 d . . . . .
H6_3 H 0.995899 0.096260 0.690710 0.032 Uiso 1 1 calc R U . . .
C9_3 C 0.91258(6) 0.33647(9) 0.55805(5) 0.02009(15) Uani 1 1 d . . . . .
C3_3 C 0.86256(7) 0.40907(10) 0.50130(5) 0.02386(17) Uani 1 1 d . . . . .
H3_3 H 0.871336 0.494973 0.491398 0.029 Uiso 1 1 calc R U . . .
C8_3 C 0.86905(6) 0.21888(8) 0.56037(5) 0.01799(14) Uani 1 1 d . . . . .
C7_3 C 0.89841(7) 0.12947(9) 0.61069(5) 0.02206(16) Uani 1 1 d . . . . .
H7_3 H 0.868270 0.051761 0.613154 0.026 Uiso 1 1 calc R U . . .
C1_3 C 0.79268(7) 0.22044(9) 0.50547(5) 0.02114(16) Uani 1 1 d . . . . .
H1_3 H 0.746938 0.158943 0.499088 0.025 Uiso 1 1 calc R U . . .
C2_3 C 0.79892(8) 0.32900(10) 0.46383(5) 0.02526(18) Uani 1 1 d . . . . .
H2_3 H 0.766588 0.345382 0.419127 0.030 Uiso 1 1 calc R U . . .
N_2 N 0.59499(5) 0.28919(8) 0.64940(5) 0.02098(14) Uani 1 1 d . . . . .
C_2 C 0.65281(6) 0.32046(8) 0.61766(5) 0.01815(14) Uani 1 1 d . . . . .
C1_2 C 0.52019(7) 0.26276(10) 0.69102(6) 0.02375(17) Uani 1 1 d . . . . .
C2_2 C 0.55539(9) 0.26785(14) 0.76906(7) 0.0352(2) Uani 1 1 d . . . . .
H2A_2 H 0.603775 0.206789 0.778480 0.053 Uiso 1 1 calc R U . . .
H2B_2 H 0.506788 0.248180 0.798205 0.053 Uiso 1 1 calc R U . . .
H2C_2 H 0.578295 0.351853 0.780770 0.053 Uiso 1 1 calc R U . . .
C3_2 C 0.45061(8) 0.36430(12) 0.67210(9) 0.0343(3) Uani 1 1 d . . . . .
H3A_2 H 0.477573 0.446528 0.682398 0.051 Uiso 1 1 calc R U . . .
H3B_2 H 0.399810 0.352721 0.700231 0.051 Uiso 1 1 calc R U . . .
H3C_2 H 0.429743 0.358909 0.621525 0.051 Uiso 1 1 calc R U . . .
C4_2 C 0.48496(8) 0.13310(11) 0.67070(8) 0.0304(2) Uani 1 1 d . . . . .
H4A_2 H 0.461708 0.132499 0.620510 0.046 Uiso 1 1 calc R U . . .
H4B_2 H 0.436839 0.111116 0.699850 0.046 Uiso 1 1 calc R U . . .
H4C_2 H 0.533650 0.072129 0.678632 0.046 Uiso 1 1 calc R U . . .

loop_
_atom_site_aniso_label
_atom_site_aniso_U_11
_atom_site_aniso_U_22
_atom_site_aniso_U_33
_atom_site_aniso_U_23
_atom_site_aniso_U_13
_atom_site_aniso_U_12
O4_5 0.0733(8) 0.0318(5) 0.0380(5) -0.0055(4) 0.0203(5) -0.0239(5)
Cl_5 0.02446(10) 0.01540(9) 0.02892(11) -0.00211(7) 0.00175(8) -0.00173(7)
O1_5 0.0457(5) 0.0145(3) 0.0418(5) -0.0016(3) -0.0013(4) -0.0056(3)
O2_5 0.0535(7) 0.0469(6) 0.0507(6) -0.0156(5) -0.0209(5) -0.0058(5)
O3_5 0.0431(6) 0.0346(5) 0.0880(10) 0.0205(6) 0.0284(6) 0.0196(5)
Pd_1 0.01649(4) 0.01360(4) 0.01311(4) -0.00173(2) 0.00211(2) 0.00201(2)
FA_4 0.0285(3) 0.0352(4) 0.0468(5) 0.0063(3) -0.0047(3) 0.0175(3)
FB_4 0.0193(3) 0.0267(3) 0.0292(3) -0.0016(2) 0.0078(2) -0.0064(2)
FC_4 0.0408(3) 0.0252(3) 0.0127(2) 0.00014(19) 0.0003(2) -0.0026(3)
C18_4 0.0210(3) 0.0128(3) 0.0162(3) -0.0001(2) 0.0031(2) 0.0006(3)
C17_4 0.0206(3) 0.0155(3) 0.0164(3) -0.0020(2) 0.0022(3) -0.0003(3)
C16_4 0.0215(3) 0.0183(3) 0.0132(3) -0.0001(2) -0.0009(2) -0.0022(3)
C15_4 0.0297(4) 0.0146(3) 0.0151(3) 0.0014(2) -0.0026(3) -0.0011(3)
C14_4 0.0245(4) 0.0128(3) 0.0154(3) 0.0002(2) -0.0016(3) 0.0009(3)
C13_4 0.0162(3) 0.0124(3) 0.0136(3) 0.0002(2) 0.0013(2) 0.0006(2)
P_4 0.01507(8) 0.01209(8) 0.01319(8) 0.00025(6) 0.00118(6) 0.00133(7)
C7_4 0.0165(3) 0.0151(3) 0.0150(3) 0.0010(2) 0.0018(2) 0.0006(3)
C8_4 0.0196(3) 0.0204(4) 0.0170(3) 0.0036(3) 0.0010(3) -0.0009(3)
C9_4 0.0202(3) 0.0201(4) 0.0197(4) 0.0036(3) 0.0032(3) -0.0009(3)
C10_4 0.0165(3) 0.0193(3) 0.0211(4) -0.0015(3) 0.0055(3) -0.0011(3)
C11_4 0.0177(3) 0.0314(5) 0.0203(4) 0.0017(3) 0.0002(3) -0.0036(3)
C12_4 0.0179(3) 0.0263(4) 0.0172(3) 0.0039(3) 0.0001(3) -0.0017(3)
C1_4 0.0175(3) 0.0149(3) 0.0150(3) 0.0007(2) 0.0001(2) 0.0029(3)
C2_4 0.0198(4) 0.0192(4) 0.0222(4) -0.0020(3) -0.0037(3) 0.0028(3)
C3_4 0.0208(4) 0.0267(4) 0.0268(4) -0.0017(3) -0.0057(3) 0.0054(3)
C4_4 0.0241(4) 0.0260(4) 0.0241(4) 0.0034(3) -0.0007(3) 0.0115(4)
C5_4 0.0274(4) 0.0185(4) 0.0288(5) 0.0041(3) 0.0037(4) 0.0078(3)
C6_4 0.0216(4) 0.0152(3) 0.0241(4) 0.0020(3) 0.0025(3) 0.0031(3)
C4_3 0.0184(4) 0.0254(4) 0.0310(5) -0.0060(4) 0.0074(3) -0.0010(3)
C5_3 0.0201(4) 0.0325(5) 0.0288(5) -0.0076(4) -0.0006(3) 0.0029(4)
C6_3 0.0272(4) 0.0281(5) 0.0238(4) -0.0022(3) -0.0032(3) 0.0066(4)
C9_3 0.0208(3) 0.0197(4) 0.0210(4) -0.0016(3) 0.0083(3) 0.0023(3)
C3_3 0.0298(4) 0.0228(4) 0.0209(4) 0.0031(3) 0.0120(3) 0.0055(4)
C8_3 0.0200(3) 0.0179(3) 0.0163(3) -0.0035(2) 0.0029(3) 0.0037(3)
C7_3 0.0257(4) 0.0186(3) 0.0215(4) -0.0015(3) 0.0003(3) 0.0043(3)
C1_3 0.0258(4) 0.0204(4) 0.0169(3) -0.0062(3) 0.0003(3) 0.0055(3)
C2_3 0.0341(5) 0.0284(4) 0.0136(3) -0.0017(3) 0.0042(3) 0.0108(4)
N_2 0.0178(3) 0.0204(3) 0.0250(4) -0.0020(3) 0.0038(3) 0.0004(3)
C_2 0.0175(3) 0.0167(3) 0.0202(3) -0.0031(3) 0.0010(3) 0.0013(3)
C1_2 0.0190(3) 0.0214(4) 0.0324(5) -0.0025(3) 0.0104(3) -0.0006(3)
C2_2 0.0357(6) 0.0425(6) 0.0292(5) -0.0038(5) 0.0121(4) -0.0021(5)
C3_2 0.0228(4) 0.0238(4) 0.0578(8) 0.0001(5) 0.0121(5) 0.0041(4)
C4_2 0.0229(4) 0.0210(4) 0.0483(7) -0.0030(4) 0.0091(4) -0.0026(4)

loop_
_atom_type_symbol
_atom_type_description
_atom_type_scat_dispersion_real
_atom_type_scat_dispersion_imag
_atom_type_scat_source
C C 0.0020 0.0012 'International Tables Vol C Tables 4.2.6.8 and 6.1.1.4'
N N 0.0042 0.0025 'International Tables Vol C Tables 4.2.6.8 and 6.1.1.4'
O O 0.0077 0.0045 'International Tables Vol C Tables 4.2.6.8 and 6.1.1.4'
F F 0.0129 0.0077 'International Tables Vol C Tables 4.2.6.8 and 6.1.1.4'
Pd Pd -1.3766 0.7904 'International Tables Vol C Tables 4.2.6.8 and 6.1.1.4'
P P 0.0809 0.0720 'International Tables Vol C Tables 4.2.6.8 and 6.1.1.4'
Cl Cl 0.1198 0.1216 'International Tables Vol C Tables 4.2.6.8 and 6.1.1.4'
H H 0.0000 0.0000 'International Tables Vol C Tables 4.2.6.8 and 6.1.1.4'

loop_
_geom_angle_atom_site_label_1
_geom_angle_atom_site_label_2
_geom_angle_atom_site_label_3
_geom_angle
_geom_angle_site_symmetry_1
_geom_angle_site_symmetry_3
_geom_angle_publ_flag
O3_5 Cl_5 O2_5 108.54(9) . . ?
O3_5 Cl_5 O1_5 110.54(7) . . ?
O2_5 Cl_5 O1_5 110.15(7) . . ?
O3_5 Cl_5 O4_5 109.06(8) . . ?
O2_5 Cl_5 O4_5 108.92(8) . . ?
O1_5 Cl_5 O4_5 109.60(6) . . ?
C_2 Pd_1 C3_3 165.20(4) . . ?
C_2 Pd_1 C2_3 130.31(4) . . ?
C3_3 Pd_1 C2_3 37.55(5) . . ?
C_2 Pd_1 C1_3 103.18(4) . . ?
C3_3 Pd_1 C1_3 62.03(4) . . ?
C2_3 Pd_1 C1_3 36.88(4) . . ?
C_2 Pd_1 P_4 95.90(3) . . ?
C3_3 Pd_1 P_4 98.81(3) . . ?
C2_3 Pd_1 P_4 128.58(3) . . ?
C1_3 Pd_1 P_4 160.51(3) . . ?
C_2 Pd_1 C9_3 137.39(4) . . ?
C3_3 Pd_1 C9_3 35.93(4) . . ?
C2_3 Pd_1 C9_3 59.32(4) . . ?
C1_3 Pd_1 C9_3 58.67(4) . . ?
P_4 Pd_1 C9_3 104.10(3) . . ?
C_2 Pd_1 C8_3 109.43(4) . . ?
C3_3 Pd_1 C8_3 58.58(4) . . ?
C2_3 Pd_1 C8_3 58.59(4) . . ?
C1_3 Pd_1 C8_3 35.35(3) . . ?
P_4 Pd_1 C8_3 132.92(3) . . ?
C9_3 Pd_1 C8_3 32.93(3) . . ?
C17_4 C18_4 C13_4 120.40(8) . . ?
C17_4 C18_4 H18_4 119.8 . . ?
C13_4 C18_4 H18_4 119.8 . . ?
C16_4 C17_4 C18_4 118.23(8) . . ?
C16_4 C17_4 H17_4 120.9 . . ?
C18_4 C17_4 H17_4 120.9 . . ?
FC_4 C16_4 C15_4 118.85(8) . . ?
FC_4 C16_4 C17_4 117.94(8) . . ?
C15_4 C16_4 C17_4 123.21(8) . . ?
C16_4 C15_4 C14_4 118.10(8) . . ?
C16_4 C15_4 H15_4 120.9 . . ?
C14_4 C15_4 H15_4 120.9 . . ?
C15_4 C14_4 C13_4 120.56(8) . . ?
C15_4 C14_4 H14_4 119.7 . . ?
C13_4 C14_4 H14_4 119.7 . . ?
C14_4 C13_4 C18_4 119.44(8) . . ?
C14_4 C13_4 P_4 120.08(6) . . ?
C18_4 C13_4 P_4 120.47(6) . . ?
C7_4 P_4 C13_4 103.76(4) . . ?
C7_4 P_4 C1_4 104.73(4) . . ?
C13_4 P_4 C1_4 105.05(4) . . ?
C7_4 P_4 Pd_1 115.80(3) . . ?
C13_4 P_4 Pd_1 112.49(3) . . ?
C1_4 P_4 Pd_1 113.89(3) . . ?
C12_4 C7_4 C8_4 119.18(8) . . ?
C12_4 C7_4 P_4 120.41(7) . . ?
C8_4 C7_4 P_4 120.38(7) . . ?
C9_4 C8_4 C7_4 120.69(9) . . ?
C9_4 C8_4 H8_4 119.7 . . ?
C7_4 C8_4 H8_4 119.7 . . ?
C10_4 C9_4 C8_4 118.04(8) . . ?
C10_4 C9_4 H9_4 121.0 . . ?
C8_4 C9_4 H9_4 121.0 . . ?
FB_4 C10_4 C11_4 118.65(9) . . ?
FB_4 C10_4 C9_4 118.13(9) . . ?
C11_4 C10_4 C9_4 123.22(9) . . ?
C10_4 C11_4 C12_4 117.92(9) . . ?
C10_4 C11_4 H11_4 121.0 . . ?
C12_4 C11_4 H11_4 121.0 . . ?
C11_4 C12_4 C7_4 120.84(8) . . ?
C11_4 C12_4 H12_4 119.6 . . ?
C7_4 C12_4 H12_4 119.6 . . ?
C2_4 C1_4 C6_4 119.10(8) . . ?
C2_4 C1_4 P_4 119.21(7) . . ?
C6_4 C1_4 P_4 121.64(7) . . ?
C3_4 C2_4 C1_4 120.95(9) . . ?
C3_4 C2_4 H2_4 119.5 . . ?
C1_4 C2_4 H2_4 119.5 . . ?
C4_4 C3_4 C2_4 117.89(10) . . ?
C4_4 C3_4 H3_4 121.1 . . ?
C2_4 C3_4 H3_4 121.1 . . ?
FA_4 C4_4 C5_4 118.82(10) . . ?
FA_4 C4_4 C3_4 118.17(10) . . ?
C5_4 C4_4 C3_4 123.00(9) . . ?
C4_4 C5_4 C6_4 118.59(9) . . ?
C4_4 C5_4 H5_4 120.7 . . ?
C6_4 C5_4 H5_4 120.7 . . ?
C5_4 C6_4 C1_4 120.45(9) . . ?
C5_4 C6_4 H6_4 119.8 . . ?
C1_4 C6_4 H6_4 119.8 . . ?
C5_3 C4_3 C9_3 118.13(10) . . ?
C5_3 C4_3 H4_3 120.9 . . ?
C9_3 C4_3 H4_3 120.9 . . ?
C4_3 C5_3 C6_3 121.29(10) . . ?
C4_3 C5_3 H5_3 119.4 . . ?
C6_3 C5_3 H5_3 119.4 . . ?
C7_3 C6_3 C5_3 121.32(10) . . ?
C7_3 C6_3 H6_3 119.3 . . ?
C5_3 C6_3 H6_3 119.3 . . ?
C4_3 C9_3 C8_3 120.25(9) . . ?
C4_3 C9_3 C3_3 132.97(10) . . ?
C8_3 C9_3 C3_3 106.70(9) . . ?
C4_3 C9_3 Pd_1 127.70(7) . . ?
C8_3 C9_3 Pd_1 74.69(5) . . ?
C3_3 C9_3 Pd_1 60.58(5) . . ?
C2_3 C3_3 C9_3 108.44(9) . . ?
C2_3 C3_3 Pd_1 72.86(6) . . ?
C9_3 C3_3 Pd_1 83.50(6) . . ?
C2_3 C3_3 H3_3 125.8 . . ?
C9_3 C3_3 H3_3 125.8 . . ?
Pd_1 C3_3 H3_3 110.4 . . ?
C7_3 C8_3 C9_3 120.98(9) . . ?
C7_3 C8_3 C1_3 131.68(9) . . ?
C9_3 C8_3 C1_3 107.27(8) . . ?
C7_3 C8_3 Pd_1 129.05(7) . . ?
C9_3 C8_3 Pd_1 72.39(5) . . ?
C1_3 C8_3 Pd_1 61.82(5) . . ?
C6_3 C7_3 C8_3 117.96(10) . . ?
C6_3 C7_3 H7_3 121.0 . . ?
C8_3 C7_3 H7_3 121.0 . . ?
C2_3 C1_3 C8_3 108.33(9) . . ?
C2_3 C1_3 Pd_1 71.06(6) . . ?
C8_3 C1_3 Pd_1 82.83(5) . . ?
C2_3 C1_3 H1_3 125.8 . . ?
C8_3 C1_3 H1_3 125.8 . . ?
Pd_1 C1_3 H1_3 112.6 . . ?
C1_3 C2_3 C3_3 107.18(9) . . ?
C1_3 C2_3 Pd_1 72.07(5) . . ?
C3_3 C2_3 Pd_1 69.59(6) . . ?
C1_3 C2_3 H2_3 126.4 . . ?
C3_3 C2_3 H2_3 126.4 . . ?
Pd_1 C2_3 H2_3 123.6 . . ?
C_2 N_2 C1_2 174.27(10) . . ?
N_2 C_2 Pd_1 175.74(8) . . ?
N_2 C1_2 C4_2 107.83(8) . . ?
N_2 C1_2 C2_2 107.80(9) . . ?
C4_2 C1_2 C2_2 110.95(10) . . ?
N_2 C1_2 C3_2 106.24(9) . . ?
C4_2 C1_2 C3_2 112.19(10) . . ?
C2_2 C1_2 C3_2 111.54(10) . . ?
C1_2 C2_2 H2A_2 109.5 . . ?
C1_2 C2_2 H2B_2 109.5 . . ?
H2A_2 C2_2 H2B_2 109.5 . . ?
C1_2 C2_2 H2C_2 109.5 . . ?
H2A_2 C2_2 H2C_2 109.5 . . ?
H2B_2 C2_2 H2C_2 109.5 . . ?
C1_2 C3_2 H3A_2 109.5 . . ?
C1_2 C3_2 H3B_2 109.5 . . ?
H3A_2 C3_2 H3B_2 109.5 . . ?
C1_2 C3_2 H3C_2 109.5 . . ?
H3A_2 C3_2 H3C_2 109.5 . . ?
H3B_2 C3_2 H3C_2 109.5 . . ?
C1_2 C4_2 H4A_2 109.5 . . ?
C1_2 C4_2 H4B_2 109.5 . . ?
H4A_2 C4_2 H4B_2 109.5 . . ?
C1_2 C4_2 H4C_2 109.5 . . ?
H4A_2 C4_2 H4C_2 109.5 . . ?
H4B_2 C4_2 H4C_2 109.5 . . ?

loop_
_geom_bond_atom_site_label_1
_geom_bond_atom_site_label_2
_geom_bond_distance
_geom_bond_site_symmetry_2
_geom_bond_publ_flag
O4_5 Cl_5 1.4358(11) . ?
Cl_5 O3_5 1.4285(11) . ?
Cl_5 O2_5 1.4296(12) . ?
Cl_5 O1_5 1.4353(9) . ?
Pd_1 C_2 1.9779(10) . ?
Pd_1 C3_3 2.1836(11) . ?
Pd_1 C2_3 2.2263(10) . ?
Pd_1 C1_3 2.2394(9) . ?
Pd_1 P_4 2.2883(4) . ?
Pd_1 C9_3 2.4908(10) . ?
Pd_1 C8_3 2.5206(9) . ?
FA_4 C4_4 1.3536(12) . ?
FB_4 C10_4 1.3505(11) . ?
FC_4 C16_4 1.3536(10) . ?
C18_4 C17_4 1.3875(12) . ?
C18_4 C13_4 1.4032(12) . ?
C18_4 H18_4 0.9500 . ?
C17_4 C16_4 1.3832(13) . ?
C17_4 H17_4 0.9500 . ?
C16_4 C15_4 1.3769(13) . ?
C15_4 C14_4 1.3932(13) . ?
C15_4 H15_4 0.9500 . ?
C14_4 C13_4 1.3964(12) . ?
C14_4 H14_4 0.9500 . ?
C13_4 P_4 1.8148(9) . ?
P_4 C7_4 1.8134(9) . ?
P_4 C1_4 1.8192(9) . ?
C7_4 C12_4 1.3935(13) . ?
C7_4 C8_4 1.4009(12) . ?
C8_4 C9_4 1.3898(13) . ?
C8_4 H8_4 0.9500 . ?
C9_4 C10_4 1.3805(14) . ?
C9_4 H9_4 0.9500 . ?
C10_4 C11_4 1.3805(14) . ?
C11_4 C12_4 1.3929(14) . ?
C11_4 H11_4 0.9500 . ?
C12_4 H12_4 0.9500 . ?
C1_4 C2_4 1.3979(13) . ?
C1_4 C6_4 1.4010(13) . ?
C2_4 C3_4 1.3924(14) . ?
C2_4 H2_4 0.9500 . ?
C3_4 C4_4 1.3823(16) . ?
C3_4 H3_4 0.9500 . ?
C4_4 C5_4 1.3772(17) . ?
C5_4 C6_4 1.3892(14) . ?
C5_4 H5_4 0.9500 . ?
C6_4 H6_4 0.9500 . ?
C4_3 C5_3 1.3907(17) . ?
C4_3 C9_3 1.3965(15) . ?
C4_3 H4_3 0.9500 . ?
C5_3 C6_3 1.3955(17) . ?
C5_3 H5_3 0.9500 . ?
C6_3 C7_3 1.3896(15) . ?
C6_3 H6_3 0.9500 . ?
C9_3 C8_3 1.4205(13) . ?
C9_3 C3_3 1.4710(15) . ?
C3_3 C2_3 1.4200(17) . ?
C3_3 H3_3 0.9500 . ?
C8_3 C7_3 1.3913(14) . ?
C8_3 C1_3 1.4698(14) . ?
C7_3 H7_3 0.9500 . ?
C1_3 C2_3 1.4124(15) . ?
C1_3 H1_3 0.9500 . ?
C2_3 H2_3 0.9500 . ?
N_2 C_2 1.1526(12) . ?
N_2 C1_2 1.4616(13) . ?
C1_2 C4_2 1.5208(16) . ?
C1_2 C2_2 1.5211(18) . ?
C1_2 C3_2 1.5249(16) . ?
C2_2 H2A_2 0.9800 . ?
C2_2 H2B_2 0.9800 . ?
C2_2 H2C_2 0.9800 . ?
C3_2 H3A_2 0.9800 . ?
C3_2 H3B_2 0.9800 . ?
C3_2 H3C_2 0.9800 . ?
C4_2 H4A_2 0.9800 . ?
C4_2 H4B_2 0.9800 . ?
C4_2 H4C_2 0.9800 . ?

loop_
_geom_torsion_atom_site_label_1
_geom_torsion_atom_site_label_2
_geom_torsion_atom_site_label_3
_geom_torsion_atom_site_label_4
_geom_torsion
_geom_torsion_site_symmetry_1
_geom_torsion_site_symmetry_2
_geom_torsion_site_symmetry_3
_geom_torsion_site_symmetry_4
_geom_torsion_publ_flag
C13_4 C18_4 C17_4 C16_4 -0.98(13) . . . . ?
C18_4 C17_4 C16_4 FC_4 -177.48(8) . . . . ?
C18_4 C17_4 C16_4 C15_4 2.32(14) . . . . ?
FC_4 C16_4 C15_4 C14_4 178.50(9) . . . . ?
C17_4 C16_4 C15_4 C14_4 -1.30(15) . . . . ?
C16_4 C15_4 C14_4 C13_4 -1.07(14) . . . . ?
C15_4 C14_4 C13_4 C18_4 2.32(13) . . . . ?
C15_4 C14_4 C13_4 P_4 -179.24(7) . . . . ?
C17_4 C18_4 C13_4 C14_4 -1.27(13) . . . . ?
C17_4 C18_4 C13_4 P_4 -179.71(7) . . . . ?
C14_4 C13_4 P_4 C7_4 -117.80(7) . . . . ?
C18_4 C13_4 P_4 C7_4 60.62(8) . . . . ?
C14_4 C13_4 P_4 C1_4 132.50(7) . . . . ?
C18_4 C13_4 P_4 C1_4 -49.07(8) . . . . ?
C14_4 C13_4 P_4 Pd_1 8.09(8) . . . . ?
C18_4 C13_4 P_4 Pd_1 -173.48(6) . . . . ?
C13_4 P_4 C7_4 C12_4 26.30(8) . . . . ?
C1_4 P_4 C7_4 C12_4 136.23(8) . . . . ?
Pd_1 P_4 C7_4 C12_4 -97.46(8) . . . . ?
C13_4 P_4 C7_4 C8_4 -155.70(7) . . . . ?
C1_4 P_4 C7_4 C8_4 -45.77(8) . . . . ?
Pd_1 P_4 C7_4 C8_4 80.53(8) . . . . ?
C12_4 C7_4 C8_4 C9_4 -3.06(14) . . . . ?
P_4 C7_4 C8_4 C9_4 178.93(7) . . . . ?
C7_4 C8_4 C9_4 C10_4 0.86(14) . . . . ?
C8_4 C9_4 C10_4 FB_4 -177.48(8) . . . . ?
C8_4 C9_4 C10_4 C11_4 2.15(15) . . . . ?
FB_4 C10_4 C11_4 C12_4 176.81(9) . . . . ?
C9_4 C10_4 C11_4 C12_4 -2.81(15) . . . . ?
C10_4 C11_4 C12_4 C7_4 0.47(15) . . . . ?
C8_4 C7_4 C12_4 C11_4 2.37(14) . . . . ?
P_4 C7_4 C12_4 C11_4 -179.61(8) . . . . ?
C7_4 P_4 C1_4 C2_4 153.89(8) . . . . ?
C13_4 P_4 C1_4 C2_4 -97.12(8) . . . . ?
Pd_1 P_4 C1_4 C2_4 26.40(8) . . . . ?
C7_4 P_4 C1_4 C6_4 -28.85(8) . . . . ?
C13_4 P_4 C1_4 C6_4 80.14(8) . . . . ?
Pd_1 P_4 C1_4 C6_4 -156.34(7) . . . . ?
C6_4 C1_4 C2_4 C3_4 -1.05(15) . . . . ?
P_4 C1_4 C2_4 C3_4 176.28(8) . . . . ?
C1_4 C2_4 C3_4 C4_4 1.13(16) . . . . ?
C2_4 C3_4 C4_4 FA_4 -179.74(10) . . . . ?
C2_4 C3_4 C4_4 C5_4 -0.30(17) . . . . ?
FA_4 C4_4 C5_4 C6_4 178.85(10) . . . . ?
C3_4 C4_4 C5_4 C6_4 -0.59(17) . . . . ?
C4_4 C5_4 C6_4 C1_4 0.67(16) . . . . ?
C2_4 C1_4 C6_4 C5_4 0.13(14) . . . . ?
P_4 C1_4 C6_4 C5_4 -177.13(8) . . . . ?
C9_3 C4_3 C5_3 C6_3 -1.09(16) . . . . ?
C4_3 C5_3 C6_3 C7_3 -1.23(17) . . . . ?
C5_3 C4_3 C9_3 C8_3 1.89(14) . . . . ?
C5_3 C4_3 C9_3 C3_3 178.19(10) . . . . ?
C5_3 C4_3 C9_3 Pd_1 95.58(11) . . . . ?
C4_3 C9_3 C3_3 C2_3 174.80(10) . . . . ?
C8_3 C9_3 C3_3 C2_3 -8.53(10) . . . . ?
Pd_1 C9_3 C3_3 C2_3 -69.47(7) . . . . ?
C4_3 C9_3 C3_3 Pd_1 -115.73(10) . . . . ?
C8_3 C9_3 C3_3 Pd_1 60.94(7) . . . . ?
C4_3 C9_3 C8_3 C7_3 -0.43(13) . . . . ?
C3_3 C9_3 C8_3 C7_3 -177.61(8) . . . . ?
Pd_1 C9_3 C8_3 C7_3 -125.48(9) . . . . ?
C4_3 C9_3 C8_3 C1_3 176.91(8) . . . . ?
C3_3 C9_3 C8_3 C1_3 -0.27(9) . . . . ?
Pd_1 C9_3 C8_3 C1_3 51.86(6) . . . . ?
C4_3 C9_3 C8_3 Pd_1 125.05(9) . . . . ?
C3_3 C9_3 C8_3 Pd_1 -52.13(6) . . . . ?
C5_3 C6_3 C7_3 C8_3 2.66(16) . . . . ?
C9_3 C8_3 C7_3 C6_3 -1.84(14) . . . . ?
C1_3 C8_3 C7_3 C6_3 -178.44(10) . . . . ?
Pd_1 C8_3 C7_3 C6_3 -93.71(11) . . . . ?
C7_3 C8_3 C1_3 C2_3 -174.04(10) . . . . ?
C9_3 C8_3 C1_3 C2_3 9.01(10) . . . . ?
Pd_1 C8_3 C1_3 C2_3 67.27(6) . . . . ?
C7_3 C8_3 C1_3 Pd_1 118.69(10) . . . . ?
C9_3 C8_3 C1_3 Pd_1 -58.26(7) . . . . ?
C8_3 C1_3 C2_3 C3_3 -14.29(10) . . . . ?
Pd_1 C1_3 C2_3 C3_3 61.07(7) . . . . ?
C8_3 C1_3 C2_3 Pd_1 -75.36(6) . . . . ?
C9_3 C3_3 C2_3 C1_3 14.15(11) . . . . ?
Pd_1 C3_3 C2_3 C1_3 -62.68(7) . . . . ?
C9_3 C3_3 C2_3 Pd_1 76.83(6) . . . . ?
